data_7716917
loop_
_publ_author_name
'&#xc1;lvarez-Miguel, Luc&#xed;a'
'Del Carmen-Rodr&#xed;guez, Clara'
'Valle, Mar&#xed;a'
'&#xc1;lvarez, Celedonio M'
'Mart&#xed;n-&#xc1;lvarez, Jos&#xe9; M'
'Garc&#xed;a-Rodr&#xed;guez, Ra&#xfa;l'
'Miguel, Daniel'

_publ_section_title
;
 Synthesis and reactivity of air stable Ni(II) complexes with isocyanides
 and dialkyldithiophosphate ligands: acyclic diaminocarbene formation.
;
_journal_issue 36
_journal_name_full 'Dalton transactions (Cambridge, England : 2003)'
_journal_page_first 15101
_journal_page_last 15112
_journal_paper_doi 10.1039/d4dt01915f
_journal_volume 53
_journal_year 2024
_chemical_formula_moiety 'C80 H122 N6 Ni2 O4 P2 S4, 2(B F4)'
_chemical_formula_sum 'C80 H122 B2 F8 N6 Ni2 O4 P2 S4'
_chemical_formula_weight 1713.05
_space_group_crystal_system triclinic
_space_group_IT_number 2
_space_group_name_Hall '-P 1'
_space_group_name_H-M_alt 'P -1'
_atom_sites_solution_hydrogens geom
_atom_sites_solution_primary dual
_audit_creation_date 2024-04-03
_audit_creation_method
;
Olex2 1.3
(compiled 2020.11.12 svn.r5f609507 for OlexSys, GUI svn.r6408)
;
_audit_update_record
;
2024-04-04 deposited with the CCDC.	2024-08-26 downloaded from the CCDC.
;
_cell_angle_alpha 90.782(4)
_cell_angle_beta 106.703(4)
_cell_angle_gamma 96.437(5)
_cell_formula_units_Z 1
_cell_length_a 13.0354(7)
_cell_length_b 13.3201(7)
_cell_length_c 14.2399(5)
_cell_measurement_reflns_used 5736
_cell_measurement_temperature 293(2)
_cell_measurement_theta_max 25.1400
_cell_measurement_theta_min 2.4910
_cell_volume 2350.5(2)
_computing_cell_refinement 'CrysAlisPro 1.171.40.67a (Rigaku OD, 2019)'
_computing_data_collection 'CrysAlisPro 1.171.40.67a (Rigaku OD, 2019)'
_computing_data_reduction 'CrysAlisPro 1.171.40.67a (Rigaku OD, 2019)'
_computing_molecular_graphics 'Olex2 1.3 (Dolomanov et al., 2009)'
_computing_publication_material 'Olex2 1.3 (Dolomanov et al., 2009)'
_computing_structure_refinement 'SHELXL 2014/7 (Sheldrick, 2015)'
_computing_structure_solution 'SHELXT 2014/5 (Sheldrick, 2014)'
_diffrn_ambient_temperature 293(2)
_diffrn_detector 'CCD plate'
_diffrn_detector_area_resol_mean 10.4757
_diffrn_detector_type Atlas
_diffrn_measured_fraction_theta_full 0.999
_diffrn_measured_fraction_theta_max 0.844
_diffrn_measurement_details
;
List of Runs (angles in degrees, time in seconds):

  # Type    Start    End  Width  t~exp~   \w     \q     \k     \f   Frames
#--------------------------------------------------------------------------
  1  \w    -85.00 -12.00   1.00   12.18    --  -10.48 -37.00   0.00   73
  2  \w    -19.00  35.00   1.00   12.18    --  -10.48  39.00 129.00   54
  3  \w    -13.00  29.00   1.00   12.18    --  -10.48 -99.00  30.00   42
  4  \w    -65.00   4.00   1.00   12.18    --  -10.48 -37.00 -90.00   69
  5  \w    -38.00  23.00   1.00   12.18    --  -10.48  57.00-180.00   61
  6  \w     44.00  96.00   1.00   12.18    --   12.36 178.00 -30.00   52
;
_diffrn_measurement_device 'four-circle diffractometer'
_diffrn_measurement_device_type 'SuperNova, Dual, Cu at home/near, Atlas'
_diffrn_measurement_method '\w scans'
_diffrn_orient_matrix_type 'CrysAlisPro convention (1999,Acta A55,543-557)'
_diffrn_orient_matrix_UB_11 -0.0563085000
_diffrn_orient_matrix_UB_12 -0.0159239000
_diffrn_orient_matrix_UB_13 -0.0150406000
_diffrn_orient_matrix_UB_21 0.0091513000
_diffrn_orient_matrix_UB_22 -0.0457246000
_diffrn_orient_matrix_UB_23 -0.0206384000
_diffrn_orient_matrix_UB_31 0.0045951000
_diffrn_orient_matrix_UB_32 -0.0231099000
_diffrn_orient_matrix_UB_33 0.0453723000
_diffrn_radiation_monochromator mirror
_diffrn_radiation_probe x-ray
_diffrn_radiation_type 'Mo K\a'
_diffrn_radiation_wavelength 0.71073
_diffrn_reflns_av_R_equivalents 0.0386
_diffrn_reflns_av_unetI/netI 0.0682
_diffrn_reflns_Laue_measured_fraction_full 0.999
_diffrn_reflns_Laue_measured_fraction_max 0.844
_diffrn_reflns_limit_h_max 18
_diffrn_reflns_limit_h_min -11
_diffrn_reflns_limit_k_max 18
_diffrn_reflns_limit_k_min -16
_diffrn_reflns_limit_l_max 19
_diffrn_reflns_limit_l_min -19
_diffrn_reflns_number 22453
_diffrn_reflns_point_group_measured_fraction_full 0.999
_diffrn_reflns_point_group_measured_fraction_max 0.844
_diffrn_reflns_theta_full 25.242
_diffrn_reflns_theta_max 29.565
_diffrn_reflns_theta_min 2.094
_diffrn_source 'micro-focus sealed X-ray tube'
_diffrn_source_type 'SuperNova (Mo) X-ray Source'
_exptl_absorpt_coefficient_mu 0.585
_exptl_absorpt_correction_T_max 0.931
_exptl_absorpt_correction_T_min 0.896
_exptl_absorpt_correction_type analytical
_exptl_absorpt_process_details
;
CrysAlisPro 1.171.40.67a (Rigaku Oxford Diffraction, 2019)
Analytical numeric absorption correction using a multifaceted crystal
			model based on expressions derived by R.C. Clark & J.S. Reid.
(Clark, R. C. & Reid, J. S. (1995). Acta Cryst. A51, 887-897)
Empirical absorption correction using spherical harmonics,
 implemented in SCALE3 ABSPACK scaling algorithm.
;
_exptl_crystal_colour yellow
_exptl_crystal_colour_primary yellow
_exptl_crystal_density_diffrn 1.210
_exptl_crystal_description block
_exptl_crystal_F_000 908
_exptl_crystal_size_max 0.292
_exptl_crystal_size_mid 0.211
_exptl_crystal_size_min 0.155
_refine_diff_density_max 1.118
_refine_diff_density_min -0.610
_refine_diff_density_rms 0.098
_refine_ls_extinction_method none
_refine_ls_goodness_of_fit_ref 1.030
_refine_ls_hydrogen_treatment constr
_refine_ls_matrix_type full
_refine_ls_number_parameters 495
_refine_ls_number_reflns 11134
_refine_ls_number_restraints 243
_refine_ls_restrained_S_all 1.063
_refine_ls_R_factor_all 0.1548
_refine_ls_R_factor_gt 0.0939
_refine_ls_shift/su_max 0.000
_refine_ls_shift/su_mean 0.000
_refine_ls_structure_factor_coef Fsqd
_refine_ls_weighting_details 'w=1/[\s^2^(Fo^2^)+(0.1724P)^2^+1.0602P] where P=(Fo^2^+2Fc^2^)/3'
_refine_ls_weighting_scheme calc
_refine_ls_wR_factor_gt 0.2553
_refine_ls_wR_factor_ref 0.3134
_reflns_Friedel_coverage 0.000
_reflns_number_gt 6016
_reflns_number_total 11134
_reflns_threshold_expression 'I > 2\s(I)'
_cod_data_source_file d4dt01915f2.cif
_cod_data_source_block dm857c
_cod_depositor_comments 'Adding full bibliography for 7716902--7716918.cif.'
_cod_database_code 7716917
_shelx_shelxl_version_number 2014/7
_chemical_oxdiff_formula 'C106  H132  B2  O4  F8  P2  S4  Ni2  N1  '
_chemical_oxdiff_usercomment 'yellow chunk'
_shelx_space_group_comment
;
The symmetry employed for this shelxl refinement is uniquely defined
by the following loop, which should always be used as a source of
symmetry information in preference to the above space-group names.
They are only intended as comments.
;
_olex2_refinement_description
;
1. Fixed Uiso
 At 1.2 times of:
  All C(H) groups, All C(H,H) groups, All N(H) groups
 At 1.5 times of:
  All C(H,H,H) groups
2. Rigid bond restraints
 C51, C52, C53, C54, C55, C56
 with sigma for 1-2 distances of 0.01 and sigma for 1-3 distances of 0.01
 C61, C62, C63, C64, C65, C66
 with sigma for 1-2 distances of 0.01 and sigma for 1-3 distances of 0.01
3. Uiso/Uaniso restraints and constraints
C51 \\sim C52 \\sim C53 \\sim C54 \\sim C55 \\sim C56: within 2A with sigma of
0.01 and sigma for terminal atoms of 0.01 within 2A
C61 \\sim C62 \\sim C63 \\sim C64 \\sim C65 \\sim C66: within 2A with sigma of
0.01 and sigma for terminal atoms of 0.01 within 2A
C51 \\sim O1: within 2A with sigma of 0.01 and sigma for terminal atoms of 0.01
within 2A
Uanis(C51) \\sim Ueq, Uanis(C52) \\sim Ueq, Uanis(C53) \\sim Ueq, Uanis(C54)
\\sim Ueq, Uanis(C55) \\sim Ueq, Uanis(C56) \\sim Ueq: with sigma of 0.01 and
sigma for terminal atoms of 0.01
Uanis(C61) \\sim Ueq, Uanis(C62) \\sim Ueq, Uanis(C63) \\sim Ueq, Uanis(C64)
\\sim Ueq, Uanis(C65) \\sim Ueq, Uanis(C66) \\sim Ueq: with sigma of 0.01 and
sigma for terminal atoms of 0.01
Uanis(C27) \\sim Ueq, Uanis(C45) \\sim Ueq, Uanis(C46) \\sim Ueq, Uanis(C22)
\\sim Ueq: with sigma of 0.01 and sigma for terminal atoms of 0.01
Uanis(C51) \\sim Ueq, Uanis(O1) \\sim Ueq: with sigma of 0.01 and sigma for
terminal atoms of 0.01
4. Rigid body (RIGU) restrains
 C28, C48, C47
 with sigma for 1-2 distances of 0.01 and sigma for 1-3 distances of 0.01
 C55, C54, C53
 with sigma for 1-2 distances of 0.01 and sigma for 1-3 distances of 0.01
 C27, C45, C46
 with sigma for 1-2 distances of 0.01 and sigma for 1-3 distances of 0.01
 C61, C66, C62
 with sigma for 1-2 distances of 0.01 and sigma for 1-3 distances of 0.01
 C46, C27, C45
 with sigma for 1-2 distances of 0.01 and sigma for 1-3 distances of 0.01
 C51, O1
 with sigma for 1-2 distances of 0.01 and sigma for 1-3 distances of 0.01
5.a Ternary CH refined with riding coordinates:
 C17(H17), C18(H18), C27(H27), C28(H28), C51(H51), C61(H61)
5.b Secondary CH2 refined with riding coordinates:
 C31(H31A,H31B), C32(H32A,H32B), C52(H52A,H52B), C53(H53A,H53B), C54(H54A,
 H54B), C55(H55A,H55B), C56(H56A,H56B), C62(H62A,H62B), C63(H63A,H63B),
 C64(H64A,H64B), C65(H65A,H65B), C66(H66A,H66B)
5.c Aromatic/amide H refined with riding coordinates:
 N1(H1), C13(H13), C14(H14), C15(H15), C23(H23), C24(H24), C25(H25)
5.d Idealised Me refined as rotating group:
 C41(H41A,H41B,H41C), C42(H42A,H42B,H42C), C43(H43A,H43B,H43C), C44(H44A,H44B,
 H44C), C45(H45A,H45B,H45C), C46(H46A,H46B,H46C), C47(H47A,H47B,H47C), C48(H48A,
 H48B,H48C)
;
_smtbx_masks_void_probe_radius 1.2
_smtbx_masks_void_truncation_radius 1.2
_olex2_submission_special_instructions 'No special instructions were received'
_oxdiff_exptl_absorpt_empirical_details
;
Empirical correction (ABSPACK) includes:
- Absorption correction using spherical harmonics
- Frame scaling
;
_oxdiff_exptl_absorpt_empirical_full_max 1.456
_oxdiff_exptl_absorpt_empirical_full_min 0.796

loop_
_space_group_symop_operation_xyz
'x, y, z'
'-x, -y, -z'

loop_
_atom_site_label
_atom_site_type_symbol
_atom_site_fract_x
_atom_site_fract_y
_atom_site_fract_z
_atom_site_U_iso_or_equiv
_atom_site_adp_type
_atom_site_occupancy
_atom_site_site_symmetry_order
_atom_site_calc_flag
_atom_site_refinement_flags_posn
_atom_site_refinement_flags_adp
_atom_site_refinement_flags_occupancy
_atom_site_disorder_assembly
_atom_site_disorder_group
Ni1 Ni 0.29707(5) 0.32929(4) 0.28461(4) 0.0523(2) Uani 1 1 d . . . . .
S1 S 0.18151(11) 0.33394(13) 0.13498(9) 0.0704(4) Uani 1 1 d . . . . .
S2 S 0.16463(14) 0.34717(14) 0.34783(11) 0.0808(5) Uani 1 1 d . . . . .
P1 P 0.07440(11) 0.34583(11) 0.20797(11) 0.0672(4) Uani 1 1 d . . . . .
O1 O -0.0235(4) 0.2603(4) 0.1807(4) 0.1032(14) Uani 1 1 d . U . . .
O2 O 0.0091(3) 0.4370(3) 0.1838(3) 0.0861(12) Uani 1 1 d . . . . .
N1 N 0.4027(4) 0.2457(3) 0.4637(3) 0.0613(10) Uani 1 1 d . . . . .
H1 H 0.4495 0.2486 0.5205 0.074 Uiso 1 1 calc R U . . .
N2 N 0.4796(4) 0.3386(4) 0.1981(3) 0.0688(11) Uani 1 1 d . . . . .
N3 N 0.4654(5) 0.4095(3) 0.4455(3) 0.0907(18) Uani 1 1 d . . . . .
C1 C 0.3965(4) 0.3277(3) 0.4123(3) 0.0608(12) Uani 1 1 d . . . . .
C2 C 0.4084(4) 0.3306(4) 0.2304(4) 0.0595(12) Uani 1 1 d . . . . .
C11 C 0.3345(4) 0.1509(3) 0.4290(3) 0.0583(12) Uani 1 1 d . . . . .
C12 C 0.3615(5) 0.0884(4) 0.3630(4) 0.0726(15) Uani 1 1 d . . . . .
C13 C 0.2934(9) -0.0033(5) 0.3326(6) 0.109(3) Uani 1 1 d . . . . .
H13 H 0.3063 -0.0472 0.2871 0.131 Uiso 1 1 calc R U . . .
C14 C 0.2100(9) -0.0276(6) 0.3690(8) 0.135(4) Uani 1 1 d . . . . .
H14 H 0.1645 -0.0873 0.3465 0.162 Uiso 1 1 calc R U . . .
C15 C 0.1908(7) 0.0321(6) 0.4370(7) 0.114(3) Uani 1 1 d . . . . .
H15 H 0.1351 0.0104 0.4633 0.137 Uiso 1 1 calc R U . . .
C16 C 0.2504(5) 0.1238(4) 0.4690(5) 0.0773(16) Uani 1 1 d . . . . .
C17 C 0.4621(7) 0.1123(5) 0.3311(5) 0.097(2) Uani 1 1 d . . . . .
H17 H 0.4825 0.1857 0.3387 0.116 Uiso 1 1 calc R U . . .
C18 C 0.2299(7) 0.1877(6) 0.5480(5) 0.102(2) Uani 1 1 d . . . . .
H18 H 0.2630 0.2568 0.5448 0.122 Uiso 1 1 calc R U . . .
C21 C 0.5630(5) 0.3466(4) 0.1534(4) 0.0710(14) Uani 1 1 d . . . . .
C22 C 0.6666(5) 0.3734(5) 0.2135(4) 0.0756(15) Uani 1 1 d . U . . .
C23 C 0.7462(6) 0.3810(6) 0.1681(6) 0.102(2) Uani 1 1 d . . . . .
H23 H 0.8174 0.3998 0.2051 0.122 Uiso 1 1 calc R U . . .
C24 C 0.7233(7) 0.3614(7) 0.0698(7) 0.112(3) Uani 1 1 d . . . . .
H24 H 0.7790 0.3662 0.0408 0.134 Uiso 1 1 calc R U . . .
C25 C 0.6202(7) 0.3352(7) 0.0136(6) 0.112(3) Uani 1 1 d . . . . .
H25 H 0.6065 0.3241 -0.0537 0.135 Uiso 1 1 calc R U . . .
C26 C 0.5351(6) 0.3243(6) 0.0535(5) 0.094(2) Uani 1 1 d . . . . .
C27 C 0.6935(6) 0.3978(6) 0.3221(5) 0.0942(19) Uani 1 1 d . U . . .
H27 H 0.6255 0.3883 0.3392 0.113 Uiso 1 1 calc R U . . .
C28 C 0.4214(8) 0.2913(9) -0.0068(6) 0.133(3) Uani 1 1 d . U . . .
H28 H 0.3768 0.2830 0.0381 0.159 Uiso 1 1 calc R U . . .
C31 C 0.4505(6) 0.5084(4) 0.3990(4) 0.096(2) Uani 1 1 d . . . . .
H31A H 0.5123 0.5312 0.3765 0.115 Uiso 1 1 calc R U . . .
H31B H 0.3867 0.5006 0.3426 0.115 Uiso 1 1 calc R U . . .
C32 C 0.4393(6) 0.5790(5) 0.4662(5) 0.0900(19) Uani 1 1 d . . . . .
H32A H 0.3748 0.5579 0.4853 0.108 Uiso 1 1 calc R U . . .
H32B H 0.4312 0.6436 0.4361 0.108 Uiso 1 1 calc R U . . .
C41 C 0.4446(12) 0.0794(7) 0.2226(7) 0.168(5) Uani 1 1 d . . . . .
H41A H 0.4188 0.0086 0.2123 0.252 Uiso 1 1 calc R U . . .
H41B H 0.5116 0.0919 0.2070 0.252 Uiso 1 1 calc R U . . .
H41C H 0.3924 0.1174 0.1810 0.252 Uiso 1 1 calc R U . . .
C42 C 0.5534(8) 0.0621(8) 0.3992(8) 0.149(4) Uani 1 1 d . . . . .
H42A H 0.5698 0.0912 0.4647 0.224 Uiso 1 1 calc R U . . .
H42B H 0.6163 0.0729 0.3767 0.224 Uiso 1 1 calc R U . . .
H42C H 0.5314 -0.0091 0.3990 0.224 Uiso 1 1 calc R U . . .
C43 C 0.1093(8) 0.1917(9) 0.5353(8) 0.156(4) Uani 1 1 d . . . . .
H43A H 0.0771 0.1270 0.5484 0.235 Uiso 1 1 calc R U . . .
H43B H 0.0744 0.2082 0.4693 0.235 Uiso 1 1 calc R U . . .
H43C H 0.1012 0.2424 0.5804 0.235 Uiso 1 1 calc R U . . .
C44 C 0.2836(8) 0.1507(8) 0.6481(6) 0.129(3) Uani 1 1 d . . . . .
H44A H 0.2780 0.1972 0.6980 0.194 Uiso 1 1 calc R U . . .
H44B H 0.3583 0.1464 0.6546 0.194 Uiso 1 1 calc R U . . .
H44C H 0.2486 0.0851 0.6553 0.194 Uiso 1 1 calc R U . . .
C45 C 0.7650(11) 0.3265(11) 0.3807(8) 0.183(5) Uani 1 1 d . U . . .
H45A H 0.7356 0.2581 0.3583 0.274 Uiso 1 1 calc R U . . .
H45B H 0.7694 0.3356 0.4488 0.274 Uiso 1 1 calc R U . . .
H45C H 0.8358 0.3400 0.3727 0.274 Uiso 1 1 calc R U . . .
C46 C 0.7413(10) 0.5059(9) 0.3496(8) 0.158(4) Uani 1 1 d . U . . .
H46A H 0.8170 0.5125 0.3556 0.237 Uiso 1 1 calc R U . . .
H46B H 0.7310 0.5256 0.4111 0.237 Uiso 1 1 calc R U . . .
H46C H 0.7063 0.5486 0.2996 0.237 Uiso 1 1 calc R U . . .
C47 C 0.3791(9) 0.3680(11) -0.0762(12) 0.212(6) Uani 1 1 d . U . . .
H47A H 0.3506 0.4171 -0.0439 0.318 Uiso 1 1 calc R U . . .
H47B H 0.3228 0.3360 -0.1311 0.318 Uiso 1 1 calc R U . . .
H47C H 0.4362 0.4010 -0.0990 0.318 Uiso 1 1 calc R U . . .
C48 C 0.4104(12) 0.1944(11) -0.0601(10) 0.213(6) Uani 1 1 d . U . . .
H48A H 0.4549 0.1999 -0.1035 0.319 Uiso 1 1 calc R U . . .
H48B H 0.3365 0.1763 -0.0975 0.319 Uiso 1 1 calc R U . . .
H48C H 0.4327 0.1433 -0.0141 0.319 Uiso 1 1 calc R U . . .
C51 C -0.0062(10) 0.1507(8) 0.1973(9) 0.148(3) Uani 1 1 d . U . . .
H51 H 0.0684 0.1472 0.2369 0.178 Uiso 1 1 calc R U . . .
C52 C -0.0242(12) 0.1004(10) 0.1010(10) 0.181(3) Uani 1 1 d . U . . .
H52A H -0.0062 0.0319 0.1107 0.217 Uiso 1 1 calc R U . . .
H52B H 0.0254 0.1351 0.0693 0.217 Uiso 1 1 calc R U . . .
C53 C -0.1391(12) 0.0956(12) 0.0309(11) 0.201(4) Uani 1 1 d . U . . .
H53A H -0.1593 0.1628 0.0159 0.241 Uiso 1 1 calc R U . . .
H53B H -0.1465 0.0575 -0.0297 0.241 Uiso 1 1 calc R U . . .
C54 C -0.2054(14) 0.0411(13) 0.0912(12) 0.215(4) Uani 1 1 d . U . . .
H54A H -0.2802 0.0298 0.0514 0.258 Uiso 1 1 calc R U . . .
H54B H -0.1810 -0.0246 0.1060 0.258 Uiso 1 1 calc R U . . .
C55 C -0.2005(12) 0.0942(12) 0.1837(11) 0.196(3) Uani 1 1 d . U . . .
H55A H -0.2473 0.0560 0.2160 0.235 Uiso 1 1 calc R U . . .
H55B H -0.2245 0.1603 0.1707 0.235 Uiso 1 1 calc R U . . .
C56 C -0.0811(11) 0.1057(10) 0.2510(10) 0.179(3) Uani 1 1 d . U . . .
H56A H -0.0745 0.1486 0.3085 0.215 Uiso 1 1 calc R U . . .
H56B H -0.0618 0.0399 0.2728 0.215 Uiso 1 1 calc R U . . .
C61 C 0.0564(7) 0.5415(6) 0.2009(5) 0.0971(18) Uani 1 1 d . U . . .
H61 H 0.1351 0.5448 0.2173 0.116 Uiso 1 1 calc R U . . .
C62 C 0.0148(10) 0.5973(7) 0.1086(7) 0.146(3) Uani 1 1 d . U . . .
H62A H -0.0619 0.5764 0.0809 0.175 Uiso 1 1 calc R U . . .
H62B H 0.0504 0.5788 0.0608 0.175 Uiso 1 1 calc R U . . .
C63 C 0.0337(11) 0.7120(8) 0.1269(8) 0.167(3) Uani 1 1 d . U . . .
H63A H -0.0103 0.7439 0.0712 0.200 Uiso 1 1 calc R U . . .
H63B H 0.1088 0.7362 0.1348 0.200 Uiso 1 1 calc R U . . .
C64 C 0.0037(11) 0.7398(9) 0.2205(10) 0.172(3) Uani 1 1 d . U . . .
H64A H 0.0188 0.8125 0.2335 0.206 Uiso 1 1 calc R U . . .
H64B H -0.0731 0.7211 0.2094 0.206 Uiso 1 1 calc R U . . .
C65 C 0.0604(10) 0.6917(8) 0.3028(9) 0.158(3) Uani 1 1 d . U . . .
H65A H 0.0442 0.7154 0.3611 0.189 Uiso 1 1 calc R U . . .
H65B H 0.1374 0.7061 0.3127 0.189 Uiso 1 1 calc R U . . .
C66 C 0.0269(9) 0.5857(8) 0.2846(8) 0.141(2) Uani 1 1 d . U . . .
H66A H -0.0509 0.5737 0.2715 0.169 Uiso 1 1 calc R U . . .
H66B H 0.0591 0.5511 0.3433 0.169 Uiso 1 1 calc R U . . .
F1 F 0.5647(6) 0.2177(4) 0.6529(3) 0.182(3) Uani 1 1 d . . . . .
F2 F 0.6448(6) 0.2018(4) 0.8072(3) 0.168(3) Uani 1 1 d . . . . .
F3 F 0.6871(6) 0.3291(9) 0.7246(9) 0.306(7) Uani 1 1 d . . . . .
F4 F 0.5604(12) 0.3301(6) 0.7558(6) 0.268(6) Uani 1 1 d . . . . .
B1 B 0.6123(9) 0.2630(6) 0.7357(6) 0.090(2) Uani 1 1 d . . . . .

loop_
_atom_site_aniso_label
_atom_site_aniso_U_11
_atom_site_aniso_U_22
_atom_site_aniso_U_33
_atom_site_aniso_U_23
_atom_site_aniso_U_13
_atom_site_aniso_U_12
Ni1 0.0450(4) 0.0516(4) 0.0553(4) 0.0019(3) 0.0082(3) 0.0010(3)
S1 0.0468(7) 0.1008(11) 0.0584(7) 0.0015(7) 0.0078(6) 0.0065(7)
S2 0.0862(11) 0.0960(11) 0.0755(9) 0.0166(8) 0.0398(8) 0.0306(9)
P1 0.0463(7) 0.0669(9) 0.0894(9) 0.0089(7) 0.0210(7) 0.0066(6)
O1 0.063(3) 0.088(3) 0.158(4) 0.010(3) 0.035(3) -0.002(2)
O2 0.057(2) 0.074(3) 0.127(3) 0.014(2) 0.022(2) 0.015(2)
N1 0.075(3) 0.042(2) 0.056(2) 0.0050(16) 0.0052(19) -0.0017(19)
N2 0.045(2) 0.072(3) 0.087(3) 0.012(2) 0.016(2) 0.001(2)
N3 0.112(4) 0.042(2) 0.078(3) 0.009(2) -0.032(3) -0.002(2)
C1 0.068(3) 0.039(2) 0.061(3) -0.003(2) -0.001(2) -0.001(2)
C2 0.043(3) 0.058(3) 0.069(3) 0.016(2) 0.005(2) 0.000(2)
C11 0.066(3) 0.039(2) 0.060(3) 0.0046(19) 0.006(2) 0.000(2)
C12 0.088(4) 0.049(3) 0.070(3) 0.003(2) 0.005(3) 0.005(3)
C13 0.146(8) 0.055(4) 0.106(5) -0.012(3) 0.009(5) -0.002(5)
C14 0.141(9) 0.059(5) 0.158(8) 0.000(5) -0.012(7) -0.036(5)
C15 0.091(6) 0.083(5) 0.152(7) 0.028(5) 0.020(5) -0.025(4)
C16 0.077(4) 0.061(3) 0.092(4) 0.025(3) 0.022(3) 0.004(3)
C17 0.137(7) 0.071(4) 0.106(5) 0.028(3) 0.059(5) 0.044(4)
C18 0.123(7) 0.096(5) 0.104(5) 0.030(4) 0.057(5) 0.018(5)
C21 0.054(3) 0.072(3) 0.091(4) 0.007(3) 0.028(3) 0.005(3)
C22 0.051(3) 0.087(4) 0.090(4) 0.001(3) 0.025(3) 0.001(3)
C23 0.055(4) 0.143(7) 0.112(5) 0.003(5) 0.035(4) 0.003(4)
C24 0.083(5) 0.130(7) 0.139(7) -0.008(5) 0.063(5) -0.003(5)
C25 0.105(6) 0.140(7) 0.094(5) -0.011(4) 0.047(5) -0.020(5)
C26 0.078(5) 0.113(6) 0.083(4) 0.000(4) 0.020(4) -0.017(4)
C27 0.064(4) 0.118(5) 0.098(4) -0.002(4) 0.021(3) 0.007(4)
C28 0.100(6) 0.189(10) 0.087(5) 0.003(5) 0.017(4) -0.045(6)
C31 0.132(6) 0.051(3) 0.074(3) 0.012(3) -0.018(4) 0.004(3)
C32 0.098(5) 0.067(4) 0.091(4) 0.015(3) 0.002(4) 0.016(3)
C41 0.315(17) 0.095(6) 0.130(7) 0.006(5) 0.121(9) 0.025(8)
C42 0.129(8) 0.145(8) 0.210(10) 0.096(8) 0.084(8) 0.069(7)
C43 0.141(9) 0.210(12) 0.162(9) 0.062(8) 0.093(7) 0.066(8)
C44 0.137(8) 0.150(8) 0.102(5) 0.015(5) 0.039(5) 0.008(6)
C45 0.184(8) 0.208(8) 0.148(7) 0.022(6) 0.021(6) 0.058(7)
C46 0.162(8) 0.165(7) 0.152(7) -0.027(6) 0.072(6) -0.024(6)
C47 0.097(8) 0.214(13) 0.268(15) 0.034(11) -0.031(9) -0.004(8)
C48 0.190(13) 0.195(12) 0.187(11) 0.005(9) -0.005(10) -0.093(10)
C51 0.136(5) 0.125(5) 0.181(5) 0.020(4) 0.049(4) -0.002(4)
C52 0.176(6) 0.166(6) 0.195(5) 0.007(5) 0.047(5) 0.007(5)
C53 0.189(6) 0.198(6) 0.203(6) 0.009(5) 0.044(5) 0.001(5)
C54 0.195(6) 0.202(6) 0.229(6) 0.012(5) 0.047(5) -0.016(5)
C55 0.175(5) 0.189(6) 0.219(6) 0.037(5) 0.061(5) -0.010(5)
C56 0.167(6) 0.168(6) 0.200(5) 0.039(5) 0.057(4) -0.008(5)
C61 0.106(4) 0.088(4) 0.105(4) 0.011(3) 0.039(3) 0.020(3)
C62 0.162(5) 0.118(4) 0.130(4) 0.025(4) 0.003(4) 0.005(4)
C63 0.177(6) 0.130(5) 0.154(5) 0.038(4) -0.006(5) -0.008(5)
C64 0.164(6) 0.136(5) 0.191(6) -0.014(4) 0.013(5) 0.021(5)
C65 0.164(6) 0.137(5) 0.169(5) -0.026(4) 0.045(5) 0.019(5)
C66 0.150(5) 0.132(4) 0.151(4) -0.018(4) 0.061(4) 0.015(4)
F1 0.292(8) 0.098(3) 0.095(3) 0.018(3) -0.034(4) 0.009(4)
F2 0.302(8) 0.094(3) 0.083(3) 0.022(2) 0.007(4) 0.050(4)
F3 0.121(6) 0.333(13) 0.401(14) 0.266(12) -0.021(7) -0.013(7)
F4 0.539(19) 0.169(6) 0.181(6) 0.081(5) 0.181(9) 0.186(10)
B1 0.136(8) 0.059(4) 0.075(5) 0.010(3) 0.029(5) 0.012(5)

loop_
_atom_type_symbol
_atom_type_description
_atom_type_scat_dispersion_real
_atom_type_scat_dispersion_imag
_atom_type_scat_source
C C 0.0033 0.0016 'International Tables Vol C Tables 4.2.6.8 and 6.1.1.4'
H H 0.0000 0.0000 'International Tables Vol C Tables 4.2.6.8 and 6.1.1.4'
B B 0.0013 0.0007 'International Tables Vol C Tables 4.2.6.8 and 6.1.1.4'
F F 0.0171 0.0103 'International Tables Vol C Tables 4.2.6.8 and 6.1.1.4'
N N 0.0061 0.0033 'International Tables Vol C Tables 4.2.6.8 and 6.1.1.4'
Ni Ni 0.3393 1.1124 'International Tables Vol C Tables 4.2.6.8 and 6.1.1.4'
O O 0.0106 0.0060 'International Tables Vol C Tables 4.2.6.8 and 6.1.1.4'
P P 0.1023 0.0942 'International Tables Vol C Tables 4.2.6.8 and 6.1.1.4'
S S 0.1246 0.1234 'International Tables Vol C Tables 4.2.6.8 and 6.1.1.4'

loop_
_exptl_crystal_face_index_h
_exptl_crystal_face_index_k
_exptl_crystal_face_index_l
_exptl_crystal_face_perp_dist
-18 7 7 0.0739
2 1 18 0.0947
-2 -2 -18 0.0555
7 16 0 0.0984
-8 -13 14 0.0589
18 -3 -1 0.1014

loop_
_geom_angle_atom_site_label_1
_geom_angle_atom_site_label_2
_geom_angle_atom_site_label_3
_geom_angle
_geom_angle_site_symmetry_1
_geom_angle_site_symmetry_3
_geom_angle_publ_flag
S1 Ni1 P1 44.24(5) . . ?
S2 Ni1 S1 88.97(6) . . ?
S2 Ni1 P1 44.75(5) . . ?
C1 Ni1 S1 179.05(15) . . ?
C1 Ni1 S2 91.13(18) . . ?
C1 Ni1 P1 135.89(17) . . ?
C2 Ni1 S1 89.89(15) . . ?
C2 Ni1 S2 173.21(16) . . ?
C2 Ni1 P1 133.89(15) . . ?
C2 Ni1 C1 89.9(2) . . ?
P1 S1 Ni1 83.96(6) . . ?
P1 S2 Ni1 84.57(6) . . ?
S1 P1 Ni1 51.80(5) . . ?
S1 P1 S2 102.46(8) . . ?
S2 P1 Ni1 50.68(5) . . ?
O1 P1 Ni1 129.16(19) . . ?
O1 P1 S1 114.4(2) . . ?
O1 P1 S2 113.5(2) . . ?
O2 P1 Ni1 133.22(18) . . ?
O2 P1 S1 115.63(19) . . ?
O2 P1 S2 113.9(2) . . ?
O2 P1 O1 97.6(2) . . ?
C51 O1 P1 120.7(5) . . ?
C61 O2 P1 124.1(4) . . ?
C1 N1 H1 118.3 . . ?
C1 N1 C11 123.3(4) . . ?
C11 N1 H1 118.3 . . ?
C2 N2 C21 176.8(6) . . ?
C1 N3 C31 121.9(4) . . ?
C1 N3 C32 127.7(5) . 2_666 ?
C32 N3 C31 110.3(4) 2_666 . ?
N1 C1 Ni1 121.9(3) . . ?
N1 C1 N3 120.2(4) . . ?
N3 C1 Ni1 117.7(4) . . ?
N2 C2 Ni1 175.2(5) . . ?
C12 C11 N1 118.3(5) . . ?
C16 C11 N1 118.3(5) . . ?
C16 C11 C12 123.3(5) . . ?
C11 C12 C13 116.0(7) . . ?
C11 C12 C17 122.6(5) . . ?
C13 C12 C17 121.2(7) . . ?
C12 C13 H13 119.8 . . ?
C14 C13 C12 120.4(8) . . ?
C14 C13 H13 119.8 . . ?
C13 C14 H14 119.2 . . ?
C15 C14 C13 121.6(8) . . ?
C15 C14 H14 119.2 . . ?
C14 C15 H15 118.9 . . ?
C14 C15 C16 122.3(8) . . ?
C16 C15 H15 118.9 . . ?
C11 C16 C18 122.3(6) . . ?
C15 C16 C11 116.3(7) . . ?
C15 C16 C18 121.3(7) . . ?
C12 C17 H17 108.1 . . ?
C12 C17 C41 112.5(8) . . ?
C12 C17 C42 108.9(5) . . ?
C41 C17 H17 108.1 . . ?
C42 C17 H17 108.1 . . ?
C42 C17 C41 111.2(8) . . ?
C16 C18 H18 107.7 . . ?
C16 C18 C43 113.2(8) . . ?
C16 C18 C44 110.3(6) . . ?
C43 C18 H18 107.7 . . ?
C44 C18 H18 107.7 . . ?
C44 C18 C43 110.1(6) . . ?
C22 C21 N2 117.1(5) . . ?
C22 C21 C26 125.4(6) . . ?
C26 C21 N2 117.5(6) . . ?
C21 C22 C27 123.7(5) . . ?
C23 C22 C21 115.9(6) . . ?
C23 C22 C27 120.4(6) . . ?
C22 C23 H23 119.4 . . ?
C24 C23 C22 121.2(7) . . ?
C24 C23 H23 119.4 . . ?
C23 C24 H24 119.6 . . ?
C25 C24 C23 120.8(7) . . ?
C25 C24 H24 119.6 . . ?
C24 C25 H25 119.1 . . ?
C24 C25 C26 121.8(7) . . ?
C26 C25 H25 119.1 . . ?
C21 C26 C28 122.6(7) . . ?
C25 C26 C21 114.8(7) . . ?
C25 C26 C28 122.6(7) . . ?
C22 C27 H27 107.1 . . ?
C45 C27 C22 111.7(7) . . ?
C45 C27 H27 107.1 . . ?
C45 C27 C46 111.1(9) . . ?
C46 C27 C22 112.4(7) . . ?
C46 C27 H27 107.1 . . ?
C26 C28 H28 107.7 . . ?
C47 C28 C26 111.5(9) . . ?
C47 C28 H28 107.7 . . ?
C48 C28 C26 112.3(11) . . ?
C48 C28 H28 107.7 . . ?
C48 C28 C47 109.7(10) . . ?
N3 C31 H31A 109.7 . . ?
N3 C31 H31B 109.7 . . ?
H31A C31 H31B 108.2 . . ?
C32 C31 N3 109.7(5) . . ?
C32 C31 H31A 109.7 . . ?
C32 C31 H31B 109.7 . . ?
N3 C32 H32A 109.5 2_666 . ?
N3 C32 H32B 109.5 2_666 . ?
C31 C32 N3 110.9(6) . 2_666 ?
C31 C32 H32A 109.5 . . ?
C31 C32 H32B 109.5 . . ?
H32A C32 H32B 108.0 . . ?
C17 C41 H41A 109.5 . . ?
C17 C41 H41B 109.5 . . ?
C17 C41 H41C 109.5 . . ?
H41A C41 H41B 109.5 . . ?
H41A C41 H41C 109.5 . . ?
H41B C41 H41C 109.5 . . ?
C17 C42 H42A 109.5 . . ?
C17 C42 H42B 109.5 . . ?
C17 C42 H42C 109.5 . . ?
H42A C42 H42B 109.5 . . ?
H42A C42 H42C 109.5 . . ?
H42B C42 H42C 109.5 . . ?
C18 C43 H43A 109.5 . . ?
C18 C43 H43B 109.5 . . ?
C18 C43 H43C 109.5 . . ?
H43A C43 H43B 109.5 . . ?
H43A C43 H43C 109.5 . . ?
H43B C43 H43C 109.5 . . ?
C18 C44 H44A 109.5 . . ?
C18 C44 H44B 109.5 . . ?
C18 C44 H44C 109.5 . . ?
H44A C44 H44B 109.5 . . ?
H44A C44 H44C 109.5 . . ?
H44B C44 H44C 109.5 . . ?
C27 C45 H45A 109.5 . . ?
C27 C45 H45B 109.5 . . ?
C27 C45 H45C 109.5 . . ?
H45A C45 H45B 109.5 . . ?
H45A C45 H45C 109.5 . . ?
H45B C45 H45C 109.5 . . ?
C27 C46 H46A 109.5 . . ?
C27 C46 H46B 109.5 . . ?
C27 C46 H46C 109.5 . . ?
H46A C46 H46B 109.5 . . ?
H46A C46 H46C 109.5 . . ?
H46B C46 H46C 109.5 . . ?
C28 C47 H47A 109.5 . . ?
C28 C47 H47B 109.5 . . ?
C28 C47 H47C 109.5 . . ?
H47A C47 H47B 109.5 . . ?
H47A C47 H47C 109.5 . . ?
H47B C47 H47C 109.5 . . ?
C28 C48 H48A 109.5 . . ?
C28 C48 H48B 109.5 . . ?
C28 C48 H48C 109.5 . . ?
H48A C48 H48B 109.5 . . ?
H48A C48 H48C 109.5 . . ?
H48B C48 H48C 109.5 . . ?
O1 C51 H51 109.3 . . ?
C52 C51 O1 107.4(10) . . ?
C52 C51 H51 109.3 . . ?
C52 C51 C56 112.8(11) . . ?
C56 C51 O1 108.7(10) . . ?
C56 C51 H51 109.3 . . ?
C51 C52 H52A 108.3 . . ?
C51 C52 H52B 108.3 . . ?
C51 C52 C53 115.9(13) . . ?
H52A C52 H52B 107.4 . . ?
C53 C52 H52A 108.3 . . ?
C53 C52 H52B 108.3 . . ?
C52 C53 H53A 111.5 . . ?
C52 C53 H53B 111.5 . . ?
H53A C53 H53B 109.3 . . ?
C54 C53 C52 101.6(13) . . ?
C54 C53 H53A 111.5 . . ?
C54 C53 H53B 111.5 . . ?
C53 C54 H54A 108.5 . . ?
C53 C54 H54B 108.5 . . ?
H54A C54 H54B 107.5 . . ?
C55 C54 C53 115.2(14) . . ?
C55 C54 H54A 108.5 . . ?
C55 C54 H54B 108.5 . . ?
C54 C55 H55A 110.0 . . ?
C54 C55 H55B 110.0 . . ?
C54 C55 C56 108.5(14) . . ?
H55A C55 H55B 108.4 . . ?
C56 C55 H55A 110.0 . . ?
C56 C55 H55B 110.0 . . ?
C51 C56 C55 110.8(11) . . ?
C51 C56 H56A 109.5 . . ?
C51 C56 H56B 109.5 . . ?
C55 C56 H56A 109.5 . . ?
C55 C56 H56B 109.5 . . ?
H56A C56 H56B 108.1 . . ?
O2 C61 H61 109.4 . . ?
O2 C61 C62 108.9(7) . . ?
O2 C61 C66 108.6(7) . . ?
C62 C61 H61 109.4 . . ?
C66 C61 H61 109.4 . . ?
C66 C61 C62 111.2(8) . . ?
C61 C62 H62A 109.1 . . ?
C61 C62 H62B 109.1 . . ?
C61 C62 C63 112.7(8) . . ?
H62A C62 H62B 107.8 . . ?
C63 C62 H62A 109.1 . . ?
C63 C62 H62B 109.1 . . ?
C62 C63 H63A 109.8 . . ?
C62 C63 H63B 109.8 . . ?
C62 C63 C64 109.4(9) . . ?
H63A C63 H63B 108.3 . . ?
C64 C63 H63A 109.8 . . ?
C64 C63 H63B 109.8 . . ?
C63 C64 H64A 109.1 . . ?
C63 C64 H64B 109.1 . . ?
H64A C64 H64B 107.8 . . ?
C65 C64 C63 112.6(11) . . ?
C65 C64 H64A 109.1 . . ?
C65 C64 H64B 109.1 . . ?
C64 C65 H65A 110.3 . . ?
C64 C65 H65B 110.3 . . ?
C64 C65 C66 107.0(11) . . ?
H65A C65 H65B 108.6 . . ?
C66 C65 H65A 110.3 . . ?
C66 C65 H65B 110.3 . . ?
C61 C66 H66A 108.8 . . ?
C61 C66 H66B 108.8 . . ?
C65 C66 C61 113.9(9) . . ?
C65 C66 H66A 108.8 . . ?
C65 C66 H66B 108.8 . . ?
H66A C66 H66B 107.7 . . ?
F1 B1 F2 113.9(7) . . ?
F1 B1 F3 108.1(10) . . ?
F3 B1 F2 114.5(9) . . ?
F4 B1 F1 112.1(10) . . ?
F4 B1 F2 114.1(7) . . ?
F4 B1 F3 92.2(9) . . ?

loop_
_geom_bond_atom_site_label_1
_geom_bond_atom_site_label_2
_geom_bond_distance
_geom_bond_site_symmetry_2
_geom_bond_publ_flag
Ni1 S1 2.2343(14) . ?
Ni1 S2 2.1971(16) . ?
Ni1 P1 2.8273(15) . ?
Ni1 C1 1.908(5) . ?
Ni1 C2 1.828(5) . ?
S1 P1 1.9834(19) . ?
S2 P1 2.000(2) . ?
P1 O1 1.567(5) . ?
P1 O2 1.546(4) . ?
O1 C51 1.513(11) . ?
O2 C61 1.445(9) . ?
N1 H1 0.8600 . ?
N1 C1 1.319(6) . ?
N1 C11 1.452(6) . ?
N2 C2 1.144(6) . ?
N2 C21 1.404(7) . ?
N3 C1 1.319(7) . ?
N3 C31 1.489(7) . ?
N3 C32 1.485(8) 2_666 ?
C11 C12 1.391(7) . ?
C11 C16 1.390(8) . ?
C12 C13 1.409(10) . ?
C12 C17 1.509(10) . ?
C13 H13 0.9300 . ?
C13 C14 1.344(13) . ?
C14 H14 0.9300 . ?
C14 C15 1.339(13) . ?
C15 H15 0.9300 . ?
C15 C16 1.368(10) . ?
C16 C18 1.503(9) . ?
C17 H17 0.9800 . ?
C17 C41 1.546(10) . ?
C17 C42 1.528(11) . ?
C18 H18 0.9800 . ?
C18 C43 1.537(12) . ?
C18 C44 1.513(10) . ?
C21 C22 1.380(8) . ?
C21 C26 1.383(9) . ?
C22 C23 1.368(8) . ?
C22 C27 1.505(9) . ?
C23 H23 0.9300 . ?
C23 C24 1.359(10) . ?
C24 H24 0.9300 . ?
C24 C25 1.356(11) . ?
C25 H25 0.9300 . ?
C25 C26 1.379(10) . ?
C26 C28 1.497(11) . ?
C27 H27 0.9800 . ?
C27 C45 1.497(13) . ?
C27 C46 1.503(12) . ?
C28 H28 0.9800 . ?
C28 C47 1.471(15) . ?
C28 C48 1.460(16) . ?
C31 H31A 0.9700 . ?
C31 H31B 0.9700 . ?
C31 C32 1.380(9) . ?
C32 N3 1.485(8) 2_666 ?
C32 H32A 0.9700 . ?
C32 H32B 0.9700 . ?
C41 H41A 0.9600 . ?
C41 H41B 0.9600 . ?
C41 H41C 0.9600 . ?
C42 H42A 0.9600 . ?
C42 H42B 0.9600 . ?
C42 H42C 0.9600 . ?
C43 H43A 0.9600 . ?
C43 H43B 0.9600 . ?
C43 H43C 0.9600 . ?
C44 H44A 0.9600 . ?
C44 H44B 0.9600 . ?
C44 H44C 0.9600 . ?
C45 H45A 0.9600 . ?
C45 H45B 0.9600 . ?
C45 H45C 0.9600 . ?
C46 H46A 0.9600 . ?
C46 H46B 0.9600 . ?
C46 H46C 0.9600 . ?
C47 H47A 0.9600 . ?
C47 H47B 0.9600 . ?
C47 H47C 0.9600 . ?
C48 H48A 0.9600 . ?
C48 H48B 0.9600 . ?
C48 H48C 0.9600 . ?
C51 H51 0.9800 . ?
C51 C52 1.463(15) . ?
C51 C56 1.486(14) . ?
C52 H52A 0.9700 . ?
C52 H52B 0.9700 . ?
C52 C53 1.536(17) . ?
C53 H53A 0.9700 . ?
C53 H53B 0.9700 . ?
C53 C54 1.522(19) . ?
C54 H54A 0.9700 . ?
C54 H54B 0.9700 . ?
C54 C55 1.467(17) . ?
C55 H55A 0.9700 . ?
C55 H55B 0.9700 . ?
C55 C56 1.565(18) . ?
C56 H56A 0.9700 . ?
C56 H56B 0.9700 . ?
C61 H61 0.9800 . ?
C61 C62 1.511(11) . ?
C61 C66 1.488(10) . ?
C62 H62A 0.9700 . ?
C62 H62B 0.9700 . ?
C62 C63 1.526(13) . ?
C63 H63A 0.9700 . ?
C63 H63B 0.9700 . ?
C63 C64 1.544(15) . ?
C64 H64A 0.9700 . ?
C64 H64B 0.9700 . ?
C64 C65 1.400(14) . ?
C65 H65A 0.9700 . ?
C65 H65B 0.9700 . ?
C65 C66 1.427(13) . ?
C66 H66A 0.9700 . ?
C66 H66B 0.9700 . ?
F1 B1 1.271(9) . ?
F2 B1 1.316(8) . ?
F3 B1 1.284(11) . ?
F4 B1 1.256(11) . ?

loop_
_geom_torsion_atom_site_label_1
_geom_torsion_atom_site_label_2
_geom_torsion_atom_site_label_3
_geom_torsion_atom_site_label_4
_geom_torsion
_geom_torsion_site_symmetry_1
_geom_torsion_site_symmetry_2
_geom_torsion_site_symmetry_3
_geom_torsion_site_symmetry_4
_geom_torsion_publ_flag
Ni1 P1 O1 C51 1.9(8) . . . . ?
Ni1 P1 O2 C61 -2.0(6) . . . . ?
S1 P1 O1 C51 61.5(7) . . . . ?
S1 P1 O2 C61 -62.7(5) . . . . ?
S2 P1 O1 C51 -55.6(7) . . . . ?
S2 P1 O2 C61 55.7(5) . . . . ?
P1 O1 C51 C52 -107.5(10) . . . . ?
P1 O1 C51 C56 130.1(8) . . . . ?
P1 O2 C61 C62 130.5(7) . . . . ?
P1 O2 C61 C66 -108.3(7) . . . . ?
O1 P1 O2 C61 175.6(5) . . . . ?
O1 C51 C52 C53 -63.8(14) . . . . ?
O1 C51 C56 C55 69.8(13) . . . . ?
O2 P1 O1 C51 -175.8(7) . . . . ?
O2 C61 C62 C63 163.7(9) . . . . ?
O2 C61 C66 C65 -174.4(9) . . . . ?
N1 C11 C12 C13 179.2(5) . . . . ?
N1 C11 C12 C17 3.8(7) . . . . ?
N1 C11 C16 C15 -177.5(5) . . . . ?
N1 C11 C16 C18 -1.5(8) . . . . ?
N2 C21 C22 C23 -179.8(6) . . . . ?
N2 C21 C22 C27 -2.3(9) . . . . ?
N2 C21 C26 C25 179.0(6) . . . . ?
N2 C21 C26 C28 -0.8(11) . . . . ?
N3 C31 C32 N3 57.9(8) . . . 2_666 ?
C1 N1 C11 C12 80.0(7) . . . . ?
C1 N1 C11 C16 -104.8(6) . . . . ?
C1 N3 C31 C32 118.6(7) . . . . ?
C11 N1 C1 Ni1 -0.9(7) . . . . ?
C11 N1 C1 N3 -175.8(5) . . . . ?
C11 C12 C13 C14 -1.8(11) . . . . ?
C11 C12 C17 C41 -144.4(6) . . . . ?
C11 C12 C17 C42 91.9(8) . . . . ?
C11 C16 C18 C43 141.2(7) . . . . ?
C11 C16 C18 C44 -95.0(8) . . . . ?
C12 C11 C16 C15 -2.6(9) . . . . ?
C12 C11 C16 C18 173.4(5) . . . . ?
C12 C13 C14 C15 -2.2(14) . . . . ?
C13 C12 C17 C41 40.4(8) . . . . ?
C13 C12 C17 C42 -83.2(9) . . . . ?
C13 C14 C15 C16 4.1(15) . . . . ?
C14 C15 C16 C11 -1.7(11) . . . . ?
C14 C15 C16 C18 -177.8(8) . . . . ?
C15 C16 C18 C43 -43.0(9) . . . . ?
C15 C16 C18 C44 80.8(9) . . . . ?
C16 C11 C12 C13 4.2(8) . . . . ?
C16 C11 C12 C17 -171.2(5) . . . . ?
C17 C12 C13 C14 173.6(8) . . . . ?
C21 C22 C23 C24 -0.9(11) . . . . ?
C21 C22 C27 C45 118.9(9) . . . . ?
C21 C22 C27 C46 -115.5(8) . . . . ?
C21 C26 C28 C47 112.6(11) . . . . ?
C21 C26 C28 C48 -123.9(10) . . . . ?
C22 C21 C26 C25 -2.9(11) . . . . ?
C22 C21 C26 C28 177.3(8) . . . . ?
C22 C23 C24 C25 0.9(14) . . . . ?
C23 C22 C27 C45 -63.7(11) . . . . ?
C23 C22 C27 C46 62.0(9) . . . . ?
C23 C24 C25 C26 -1.9(14) . . . . ?
C24 C25 C26 C21 2.7(12) . . . . ?
C24 C25 C26 C28 -177.5(10) . . . . ?
C25 C26 C28 C47 -67.2(14) . . . . ?
C25 C26 C28 C48 56.3(12) . . . . ?
C26 C21 C22 C23 2.0(10) . . . . ?
C26 C21 C22 C27 179.6(7) . . . . ?
C27 C22 C23 C24 -178.6(8) . . . . ?
C31 N3 C1 Ni1 15.3(9) . . . . ?
C31 N3 C1 N1 -169.6(6) . . . . ?
C32 N3 C1 Ni1 -169.2(5) 2_666 . . . ?
C32 N3 C1 N1 5.9(10) 2_666 . . . ?
C32 N3 C31 C32 -57.5(9) 2_666 . . . ?
C51 C52 C53 C54 -57.4(16) . . . . ?
C52 C51 C56 C55 -49.2(16) . . . . ?
C52 C53 C54 C55 62.2(19) . . . . ?
C53 C54 C55 C56 -62.2(19) . . . . ?
C54 C55 C56 C51 51.4(16) . . . . ?
C56 C51 C52 C53 56.0(17) . . . . ?
C61 C62 C63 C64 -44.2(14) . . . . ?
C62 C61 C66 C65 -54.6(13) . . . . ?
C62 C63 C64 C65 56.3(15) . . . . ?
C63 C64 C65 C66 -64.9(14) . . . . ?
C64 C65 C66 C61 64.5(14) . . . . ?
C66 C61 C62 C63 44.1(12) . . . . ?

loop_
_exptl_oxdiff_crystal_face_indexfrac_h
_exptl_oxdiff_crystal_face_indexfrac_k
_exptl_oxdiff_crystal_face_indexfrac_l
_exptl_oxdiff_crystal_face_x
_exptl_oxdiff_crystal_face_y
_exptl_oxdiff_crystal_face_z
-17.7549 6.6153 6.8794 0.7909 -0.6069 0.0777
1.8176 1.1992 18.4169 -0.3984 -0.4183 0.8163
-2.2050 -2.1717 -18.0912 0.4308 0.4525 -0.7808
6.8699 16.3128 -0.2514 -0.6428 -0.6778 -0.3568
-7.5437 -12.6963 13.6220 0.4221 0.2304 0.8768
17.7003 -3.4553 -0.5328 -0.9336 0.3310 0.1370

loop_
_smtbx_masks_void_nr
_smtbx_masks_void_average_x
_smtbx_masks_void_average_y
_smtbx_masks_void_average_z
_smtbx_masks_void_volume
_smtbx_masks_void_count_electrons
_smtbx_masks_void_content
1 0.000 0.500 0.500 43.7 0.0 ?
2 0.140 0.860 0.550 9.0 0.0 ?
3 0.198 0.157 0.019 24.2 0.5 ?
4 0.293 0.787 0.450 7.3 0.0 ?
5 0.500 0.000 0.000 14.2 0.0 ?
6 0.707 0.213 0.550 7.3 0.0 ?
7 0.802 0.843 0.981 24.2 0.5 ?
8 0.860 0.140 0.450 9.0 0.0 ?
